data_4061508
_journal_name_full Organometallics
_journal_paper_doi 10.1021/om050237+
_journal_year 2005
_chemical_formula_sum 'C24 H24 As Cl2 N O Pt'
_chemical_formula_weight 683.35
_chemical_name_common Dichloro[(S)-2-(2-(diphenylarsino)phenyl)-4-(isopropyl)ox
_space_group_IT_number 4
_symmetry_cell_setting monoclinic
_symmetry_space_group_name_Hall 'P 2yb'
_symmetry_space_group_name_H-M 'P 1 21 1'
_cell_angle_alpha 90.00
_cell_angle_beta 112.380(2)
_cell_angle_gamma 90.00
_cell_formula_units_Z 2
_cell_length_a 10.1250(8)
_cell_length_b 12.9507(11)
_cell_length_c 10.6275(9)
_cell_measurement_temperature 293(2)
_cell_volume 1288.58(19)
_diffrn_ambient_temperature 293(2)
_exptl_crystal_density_diffrn 1.761
_cod_depositor_comments
;
The following automatic conversions were performed:
'_symmetry_cell_setting' value 'MONOCLINIC' changed to 'monoclinic'
according to '/home/saulius/struct/CIF-dictionaries/cif_core.dic'
dictionary named 'cif_core.dic' version 2.4.1 from 2010-06-29.

Automatic conversion script
Id: cif_fix_enum 1527 2010-12-29 10:47:43Z saulius 
;
_cod_original_sg_symbol_H-M 'P 21'
_cod_database_code 4061508

loop_
_symmetry_equiv_pos_as_xyz
'x, y, z'
'-x, y+1/2, -z'

loop_
_atom_site_label
_atom_site_type_symbol
_atom_site_fract_x
_atom_site_fract_y
_atom_site_fract_z
_atom_site_U_iso_or_equiv
_atom_site_adp_type
_atom_site_occupancy
_atom_site_symmetry_multiplicity
_atom_site_calc_flag
_atom_site_refinement_flags
_atom_site_disorder_assembly
_atom_site_disorder_group
Pt1 Pt 0.79457(3) -0.23854(4) -0.01027(3) 0.03069(12) Uani 1 1 d . . .
As1 As 0.62525(10) -0.17802(7) -0.21078(9) 0.0313(2) Uani 1 1 d . . .
Cl1 Cl 0.7134(3) -0.1226(2) 0.1057(3) 0.0472(6) Uani 1 1 d . . .
Cl2 Cl 0.9759(3) -0.2918(3) 0.1939(3) 0.0588(8) Uani 1 1 d . . .
C1 C 0.7007(11) -0.1891(9) -0.3527(10) 0.037(2) Uani 1 1 d . . .
C2 C 0.6579(14) -0.1177(10) -0.4573(11) 0.049(3) Uani 1 1 d . . .
H2A H 0.5918 -0.0667 -0.4610 0.058 Uiso 1 1 calc R . .
C3 C 0.7154(15) -0.1232(12) -0.5569(12) 0.059(3) Uani 1 1 d . . .
H3A H 0.6876 -0.0754 -0.6276 0.071 Uiso 1 1 calc R . .
C4 C 0.8111(14) -0.1971(13) -0.5525(14) 0.068(4) Uani 1 1 d . . .
H4A H 0.8471 -0.2007 -0.6208 0.082 Uiso 1 1 calc R . .
C5 C 0.8559(14) -0.2677(10) -0.4462(11) 0.059(4) Uani 1 1 d . . .
H5A H 0.9234 -0.3176 -0.4421 0.071 Uiso 1 1 calc R . .
C6 C 0.7990(11) -0.2632(8) -0.3456(10) 0.039(3) Uani 1 1 d . . .
C7 C 0.8478(12) -0.3456(10) -0.2410(12) 0.048(3) Uani 1 1 d . . .
C8 C 0.9477(16) -0.4997(12) -0.1636(15) 0.068(4) Uani 1 1 d . . .
H8A H 1.0511 -0.5034 -0.1289 0.082 Uiso 1 1 calc R . .
H8B H 0.9091 -0.5687 -0.1875 0.082 Uiso 1 1 calc R . .
C9 C 0.8986(13) -0.4525(10) -0.0603(13) 0.049(3) Uani 1 1 d . . .
H9A H 0.9796 -0.4462 0.0269 0.059 Uiso 1 1 calc R . .
C10 C 0.7743(17) -0.5087(12) -0.0388(17) 0.070(4) Uani 1 1 d . . .
H10A H 0.7419 -0.4640 0.0182 0.084 Uiso 1 1 calc R . .
C11 C 0.834(2) -0.6102(13) 0.044(2) 0.092(5) Uani 1 1 d . . .
H11A H 0.7578 -0.6460 0.0584 0.138 Uiso 1 1 calc R . .
H11B H 0.9071 -0.5931 0.1301 0.138 Uiso 1 1 calc R . .
H11C H 0.8731 -0.6538 -0.0063 0.138 Uiso 1 1 calc R . .
C12 C 0.6483(17) -0.5310(16) -0.165(2) 0.092(6) Uani 1 1 d . . .
H12A H 0.6128 -0.4678 -0.2127 0.138 Uiso 1 1 calc R . .
H12B H 0.5750 -0.5626 -0.1409 0.138 Uiso 1 1 calc R . .
H12C H 0.6754 -0.5771 -0.2213 0.138 Uiso 1 1 calc R . .
C13 C 0.4484(10) -0.2574(8) -0.2764(11) 0.043(3) Uani 1 1 d . . .
C14 C 0.3720(14) -0.2751(12) -0.4092(13) 0.073(4) Uani 1 1 d . . .
H14A H 0.3997 -0.2479 -0.4764 0.087 Uiso 1 1 calc R . .
C15 C 0.2502(18) -0.3357(18) -0.442(2) 0.104(7) Uani 1 1 d . . .
H15A H 0.1945 -0.3471 -0.5334 0.125 Uiso 1 1 calc R . .
C16 C 0.2103(18) -0.3777(15) -0.349(2) 0.092(6) Uani 1 1 d . . .
H16A H 0.1279 -0.4177 -0.3752 0.110 Uiso 1 1 calc R . .
C17 C 0.2875(19) -0.3631(14) -0.216(2) 0.087(5) Uani 1 1 d . . .
H17A H 0.2594 -0.3931 -0.1505 0.105 Uiso 1 1 calc R . .
C18 C 0.4101(13) -0.3025(11) -0.1768(15) 0.060(3) Uani 1 1 d . . .
H18A H 0.4656 -0.2923 -0.0852 0.072 Uiso 1 1 calc R . .
C19 C 0.5718(11) -0.0355(9) -0.2151(11) 0.040(2) Uani 1 1 d . . .
C20 C 0.4377(15) -0.0077(12) -0.2283(14) 0.062(3) Uani 1 1 d . . .
H20A H 0.3672 -0.0573 -0.2420 0.075 Uiso 1 1 calc R . .
C21 C 0.4071(19) 0.0992(14) -0.2207(19) 0.084(5) Uani 1 1 d . . .
H21A H 0.3173 0.1196 -0.2252 0.101 Uiso 1 1 calc R . .
C22 C 0.5104(18) 0.1716(11) -0.2067(16) 0.076(4) Uani 1 1 d . . .
H22A H 0.4893 0.2414 -0.2054 0.091 Uiso 1 1 calc R . .
C23 C 0.6404(17) 0.1427(12) -0.1948(14) 0.066(4) Uani 1 1 d . . .
H23A H 0.7093 0.1929 -0.1850 0.080 Uiso 1 1 calc R . .
C24 C 0.6757(13) 0.0399(11) -0.1968(13) 0.049(3) Uani 1 1 d . . .
H24A H 0.7681 0.0211 -0.1859 0.059 Uiso 1 1 calc R . .
N1 N 0.8510(9) -0.3460(7) -0.1195(9) 0.039(2) Uani 1 1 d . . .
O1 O 0.8945(11) -0.4322(8) -0.2795(10) 0.068(3) Uani 1 1 d . . .

loop_
_atom_site_aniso_label
_atom_site_aniso_U_11
_atom_site_aniso_U_22
_atom_site_aniso_U_33
_atom_site_aniso_U_23
_atom_site_aniso_U_13
_atom_site_aniso_U_12
Pt1 0.03626(17) 0.02587(19) 0.02989(17) 0.00370(19) 0.01251(12) -0.00130(19)
As1 0.0395(5) 0.0253(5) 0.0305(5) 0.0026(4) 0.0147(4) 0.0046(4)
Cl1 0.0722(17) 0.0371(15) 0.0385(13) -0.0028(12) 0.0283(13) 0.0003(13)
Cl2 0.0595(16) 0.063(2) 0.0408(15) 0.0059(14) 0.0045(13) 0.0075(16)
C1 0.054(6) 0.031(6) 0.032(5) 0.000(4) 0.024(5) -0.002(5)
C2 0.076(8) 0.034(7) 0.039(6) 0.006(5) 0.026(6) 0.007(6)
C3 0.088(9) 0.061(9) 0.035(6) 0.012(6) 0.030(6) 0.006(8)
C4 0.073(8) 0.088(13) 0.056(7) 0.012(7) 0.038(7) 0.020(7)
C5 0.079(8) 0.055(10) 0.049(7) 0.007(6) 0.033(7) 0.015(6)
C6 0.049(5) 0.038(8) 0.036(5) 0.002(4) 0.024(4) 0.012(4)
C7 0.049(6) 0.046(7) 0.056(7) 0.009(6) 0.029(5) 0.011(5)
C8 0.085(9) 0.043(8) 0.098(11) 0.030(8) 0.059(9) 0.029(7)
C9 0.061(7) 0.032(6) 0.060(7) 0.012(5) 0.028(6) 0.015(5)
C10 0.113(12) 0.025(7) 0.106(11) 0.009(7) 0.081(10) 0.011(7)
C11 0.138(15) 0.040(9) 0.117(13) 0.021(10) 0.071(12) 0.000(10)
C12 0.066(10) 0.061(12) 0.150(18) -0.003(12) 0.042(11) -0.008(8)
C13 0.036(4) 0.031(8) 0.057(6) 0.006(5) 0.011(4) 0.009(4)
C14 0.063(7) 0.076(11) 0.049(7) 0.002(6) -0.012(6) -0.013(7)
C15 0.069(9) 0.110(18) 0.095(12) 0.005(12) -0.012(10) -0.013(10)
C16 0.059(9) 0.061(11) 0.155(18) 0.013(12) 0.040(12) -0.002(8)
C17 0.078(10) 0.056(10) 0.147(17) 0.011(11) 0.064(12) -0.005(8)
C18 0.058(7) 0.044(8) 0.085(9) 0.004(7) 0.036(7) -0.007(6)
C19 0.051(6) 0.031(6) 0.048(6) 0.005(5) 0.030(5) 0.008(5)
C20 0.069(8) 0.046(8) 0.080(9) 0.015(7) 0.039(7) 0.014(6)
C21 0.096(12) 0.051(10) 0.124(14) 0.015(9) 0.061(11) 0.037(9)
C22 0.109(12) 0.031(8) 0.098(11) 0.003(7) 0.052(10) 0.021(8)
C23 0.090(10) 0.034(8) 0.073(9) -0.001(7) 0.029(8) -0.002(7)
C24 0.048(6) 0.042(8) 0.051(7) -0.004(6) 0.013(5) 0.007(5)
N1 0.048(5) 0.027(5) 0.048(5) 0.007(4) 0.026(4) 0.012(4)
O1 0.104(7) 0.047(6) 0.078(6) 0.006(5) 0.063(6) 0.032(5)

loop_
_geom_bond_atom_site_label_1
_geom_bond_atom_site_label_2
_geom_bond_distance
_geom_bond_site_symmetry_2
_geom_bond_publ_flag
Pt1 N1 2.028(8) . ?
Pt1 Cl1 2.285(3) . ?
Pt1 As1 2.3048(9) . ?
Pt1 Cl2 2.350(3) . ?
As1 C19 1.919(11) . ?
As1 C1 1.938(9) . ?
As1 C13 1.949(10) . ?
C1 C6 1.364(14) . ?
C1 C2 1.383(16) . ?
C2 C3 1.391(18) . ?
C3 C4 1.35(2) . ?
C4 C5 1.388(18) . ?
C5 C6 1.396(14) . ?
C6 C7 1.483(15) . ?
C7 N1 1.280(14) . ?
C7 O1 1.340(15) . ?
C8 O1 1.438(16) . ?
C8 C9 1.497(18) . ?
C9 N1 1.516(14) . ?
C9 C10 1.544(18) . ?
C10 C12 1.48(3) . ?
C10 C11 1.57(2) . ?
C13 C14 1.346(16) . ?
C13 C18 1.387(17) . ?
C14 C15 1.39(2) . ?
C15 C16 1.32(3) . ?
C16 C17 1.34(3) . ?
C17 C18 1.39(2) . ?
C19 C20 1.359(16) . ?
C19 C24 1.394(18) . ?
C20 C21 1.43(2) . ?
C21 C22 1.37(2) . ?
C22 C23 1.33(2) . ?
C23 C24 1.38(2) . ?
